data_4067069
loop_
_publ_author_name
'Singh, Pradhumn'
'Singh, Ajai K.'

_publ_section_title
;
 Transfer Hydrogenation of Ketones and Catalytic Oxidation of Alcohols
 with Half-Sandwich Complexes of Ruthenium(II) Designed Using Benzene and
 Tridentate (S, N, E) Type Ligands (E = S, Se, Te)
;
_journal_issue 23
_journal_name_full Organometallics
_journal_page_first 6433
_journal_paper_doi 10.1021/om100807b
_journal_volume 29
_journal_year 2010
_chemical_formula_moiety 'C22 H23 N Ru S2, 2(F6 P)'
_chemical_formula_sum 'C22 H23 F12 N P2 Ru S2'
_chemical_formula_weight 756.56
_chemical_name_systematic
; 
 ? 
;
_space_group_IT_number 2
_symmetry_cell_setting triclinic
_symmetry_space_group_name_Hall '-P 1'
_symmetry_space_group_name_H-M 'P -1'
_atom_sites_solution_hydrogens geom
_atom_sites_solution_primary direct
_atom_sites_solution_secondary difmap
_audit_creation_method SHELXL-97
_cell_angle_alpha 96.954(6)
_cell_angle_beta 105.272(6)
_cell_angle_gamma 105.829(6)
_cell_formula_units_Z 2
_cell_length_a 9.391(3)
_cell_length_b 10.564(3)
_cell_length_c 15.151(5)
_cell_measurement_reflns_used 4819
_cell_measurement_temperature 298(2)
_cell_measurement_theta_max 27.48
_cell_measurement_theta_min 2.24
_cell_volume 1364.5(7)
_computing_cell_refinement 'Bruker SMART'
_computing_data_collection 'Bruker SMART'
_computing_data_reduction 'Bruker SAINT'
_computing_molecular_graphics 'Bruker SHELXTL'
_computing_publication_material 'Bruker SHELXTL'
_computing_structure_refinement 'SHELXL-97 (Sheldrick, 1997)'
_computing_structure_solution 'SHELXS-97 (Sheldrick, 1990)'
_diffrn_ambient_temperature 298(2)
_diffrn_measured_fraction_theta_full 0.989
_diffrn_measured_fraction_theta_max 0.989
_diffrn_measurement_device_type 'CCD area detector'
_diffrn_measurement_method 'phi and omega scans'
_diffrn_radiation_monochromator graphite
_diffrn_radiation_source 'fine-focus sealed tube'
_diffrn_radiation_type MoK\a
_diffrn_radiation_wavelength 0.71073
_diffrn_reflns_av_R_equivalents 0.0394
_diffrn_reflns_av_sigmaI/netI 0.0504
_diffrn_reflns_limit_h_max 11
_diffrn_reflns_limit_h_min -11
_diffrn_reflns_limit_k_max 12
_diffrn_reflns_limit_k_min -12
_diffrn_reflns_limit_l_max 18
_diffrn_reflns_limit_l_min -18
_diffrn_reflns_number 13004
_diffrn_reflns_theta_full 25.00
_diffrn_reflns_theta_max 25.00
_diffrn_reflns_theta_min 1.42
_exptl_absorpt_coefficient_mu 0.942
_exptl_absorpt_correction_T_max 0.853
_exptl_absorpt_correction_T_min 0.784
_exptl_absorpt_correction_type multi-scan
_exptl_absorpt_process_details '(SADABS; Sheldrick, 1996)'
_exptl_crystal_colour yellow
_exptl_crystal_density_diffrn 1.841
_exptl_crystal_density_meas 1.841
_exptl_crystal_density_method 'not measured'
_exptl_crystal_description block
_exptl_crystal_F_000 752.0
_exptl_crystal_size_max 0.476
_exptl_crystal_size_mid 0.212
_exptl_crystal_size_min 0.172
_refine_diff_density_max 1.062
_refine_diff_density_min -0.763
_refine_diff_density_rms 0.116
_refine_ls_extinction_method none
_refine_ls_goodness_of_fit_ref 1.162
_refine_ls_hydrogen_treatment constr
_refine_ls_matrix_type full
_refine_ls_number_parameters 362
_refine_ls_number_reflns 4819
_refine_ls_number_restraints 0
_refine_ls_restrained_S_all 1.162
_refine_ls_R_factor_all 0.0798
_refine_ls_R_factor_gt 0.0709
_refine_ls_shift/su_max 0.001
_refine_ls_shift/su_mean 0.000
_refine_ls_structure_factor_coef Fsqd
_refine_ls_weighting_details 'calc w=1/[\s^2^(Fo^2^)+(0.0647P)^2^+4.9338P] where P=(Fo^2^+2Fc^2^)/3'
_refine_ls_weighting_scheme calc
_refine_ls_wR_factor_gt 0.1587
_refine_ls_wR_factor_ref 0.1637
_reflns_number_gt 4334
_reflns_number_total 4819
_reflns_threshold_expression >2sigma(I)
_cod_data_source_file om100807b_si_001.cif
_cod_data_source_block Complex_1
_cod_depositor_comments
;
The following automatic conversions were performed:

'_symmetry_cell_setting' value 'Triclinic' changed to 'triclinic'
according to /home/saulius/struct/CIF-dictionaries/cif_core.dic
dictionary named 'cif_core.dic' version 2.4.1 from 2010-06-29.

Automatic conversion script
Id: cif_fix_values 1715 2011-07-08 13:25:40Z adriana 
;
_cod_original_cell_volume 1364.6(7)
_cod_original_sg_symbol_H-M P-1
_cod_database_code 4067069

loop_
_symmetry_equiv_pos_as_xyz
'x, y, z'
'-x, -y, -z'

loop_
_atom_site_label
_atom_site_type_symbol
_atom_site_fract_x
_atom_site_fract_y
_atom_site_fract_z
_atom_site_U_iso_or_equiv
_atom_site_adp_type
_atom_site_occupancy
_atom_site_symmetry_multiplicity
_atom_site_calc_flag
_atom_site_refinement_flags
Ru1 Ru 0.71952(6) 0.24547(5) 0.28159(4) 0.03187(19) Uani 1 1 d .
S1 S 0.6344(2) 0.09003(18) 0.13521(12) 0.0425(4) Uani 1 1 d .
S2 S 0.7405(2) 0.42891(18) 0.20711(13) 0.0428(4) Uani 1 1 d .
N1 N 0.9324(6) 0.2474(6) 0.2654(4) 0.0401(13) Uani 1 1 d .
C1 C 0.5096(9) -0.0667(7) 0.1428(5) 0.0441(17) Uani 1 1 d .
C2 C 0.3537(10) -0.0816(8) 0.1156(5) 0.0532(19) Uani 1 1 d .
H2 H 0.3198 -0.0121 0.0955 0.064 Uiso 1 1 calc R
C3 C 0.2474(10) -0.1987(9) 0.1179(6) 0.062(2) Uani 1 1 d .
H3 H 0.1418 -0.2082 0.1003 0.075 Uiso 1 1 calc R
C4 C 0.2981(13) -0.3023(9) 0.1467(6) 0.072(3) Uani 1 1 d .
H4 H 0.2263 -0.3822 0.1476 0.086 Uiso 1 1 calc R
C5 C 0.4526(13) -0.2879(9) 0.1737(6) 0.073(3) Uani 1 1 d .
H5 H 0.4861 -0.3580 0.1932 0.087 Uiso 1 1 calc R
C6 C 0.5612(11) -0.1684(8) 0.1725(6) 0.061(2) Uani 1 1 d .
H6 H 0.6670 -0.1579 0.1915 0.073 Uiso 1 1 calc R
C7 C 0.8171(9) 0.0608(8) 0.1357(6) 0.056(2) Uani 1 1 d .
H7A H 0.7985 -0.0347 0.1163 0.067 Uiso 1 1 calc R
H7B H 0.8583 0.1064 0.0916 0.067 Uiso 1 1 calc R
C8 C 0.9342(9) 0.1120(8) 0.2323(6) 0.0531(19) Uani 1 1 d .
H8A H 0.9060 0.0537 0.2739 0.064 Uiso 1 1 calc R
H8B H 1.0371 0.1147 0.2299 0.064 Uiso 1 1 calc R
C9 C 1.0507(9) 0.3488(8) 0.2768(5) 0.0455(17) Uani 1 1 d .
H9 H 1.1400 0.3310 0.2714 0.055 Uiso 1 1 calc R
C10 C 1.0610(8) 0.4895(7) 0.2975(5) 0.0449(17) Uani 1 1 d .
C11 C 1.2077(10) 0.5841(9) 0.3420(5) 0.056(2) Uani 1 1 d .
H11 H 1.2942 0.5552 0.3589 0.067 Uiso 1 1 calc R
C12 C 1.2268(11) 0.7197(10) 0.3614(6) 0.067(3) Uani 1 1 d .
H12 H 1.3253 0.7811 0.3919 0.081 Uiso 1 1 calc R
C13 C 1.1015(12) 0.7637(9) 0.3360(6) 0.066(2) Uani 1 1 d .
H13 H 1.1149 0.8552 0.3498 0.080 Uiso 1 1 calc R
C14 C 0.9537(10) 0.6734(8) 0.2896(6) 0.057(2) Uani 1 1 d .
H14 H 0.8686 0.7040 0.2716 0.068 Uiso 1 1 calc R
C15 C 0.9350(9) 0.5372(7) 0.2704(5) 0.0452(17) Uani 1 1 d .
C16 C 0.7556(10) 0.3927(9) 0.0908(5) 0.056(2) Uani 1 1 d .
H16A H 0.7877 0.4754 0.0702 0.083 Uiso 1 1 calc R
H16B H 0.6562 0.3369 0.0486 0.083 Uiso 1 1 calc R
H16C H 0.8311 0.3468 0.0917 0.083 Uiso 1 1 calc R
C17 C 0.7630(10) 0.1684(9) 0.4131(5) 0.053(2) Uani 1 1 d .
H17 H 0.8405 0.1215 0.4274 0.064 Uiso 1 1 calc R
C18 C 0.6130(10) 0.0982(8) 0.3578(5) 0.053(2) Uani 1 1 d .
H18 H 0.5855 0.0018 0.3326 0.063 Uiso 1 1 calc R
C19 C 0.5081(10) 0.1673(10) 0.3229(6) 0.062(2) Uani 1 1 d .
H19 H 0.4083 0.1183 0.2748 0.074 Uiso 1 1 calc R
C20 C 0.5571(10) 0.3065(9) 0.3456(5) 0.055(2) Uani 1 1 d .
H20 H 0.4912 0.3550 0.3132 0.066 Uiso 1 1 calc R
C21 C 0.7073(10) 0.3776(8) 0.4024(5) 0.053(2) Uani 1 1 d .
H21 H 0.7456 0.4753 0.4086 0.064 Uiso 1 1 calc R
C22 C 0.8113(10) 0.3117(8) 0.4345(5) 0.0516(19) Uani 1 1 d .
H22 H 0.9218 0.3629 0.4643 0.062 Uiso 1 1 calc R
P1 P 0.7312(3) 0.7831(2) 0.48772(16) 0.0555(5) Uani 1 1 d .
F1 F 0.8541(7) 0.7072(6) 0.4884(5) 0.108(2) Uani 1 1 d .
F2 F 0.6142(11) 0.6680(9) 0.4112(10) 0.227(7) Uani 1 1 d .
F3 F 0.6924(17) 0.7152(16) 0.5631(10) 0.255(8) Uani 1 1 d .
F4 F 0.6137(9) 0.8628(9) 0.4879(6) 0.141(3) Uani 1 1 d .
F5 F 0.8569(14) 0.8989(10) 0.5569(9) 0.222(7) Uani 1 1 d .
F6 F 0.7743(14) 0.8552(10) 0.4105(7) 0.169(4) Uani 1 1 d .
P2 P 0.7679(2) 0.7224(2) 0.93927(17) 0.0562(6) Uani 1 1 d .
F7 F 0.8967(8) 0.6592(8) 0.9261(5) 0.121(3) Uani 1 1 d .
F8 F 0.7029(13) 0.6991(19) 0.8350(5) 0.260(9) Uani 1 1 d .
F9 F 0.6538(11) 0.5856(7) 0.9412(8) 0.162(4) Uani 1 1 d .
F10 F 0.6408(7) 0.7885(6) 0.9518(5) 0.0905(18) Uani 1 1 d .
F11 F 0.8296(10) 0.7387(11) 1.0487(5) 0.156(4) Uani 1 1 d .
F12 F 0.8831(11) 0.8582(8) 0.9523(12) 0.220(7) Uani 1 1 d .

loop_
_atom_site_aniso_label
_atom_site_aniso_U_11
_atom_site_aniso_U_22
_atom_site_aniso_U_33
_atom_site_aniso_U_23
_atom_site_aniso_U_13
_atom_site_aniso_U_12
Ru1 0.0349(3) 0.0334(3) 0.0304(3) 0.0070(2) 0.0108(2) 0.0149(2)
S1 0.0503(10) 0.0385(9) 0.0375(9) 0.0047(7) 0.0125(8) 0.0145(8)
S2 0.0448(10) 0.0411(10) 0.0448(10) 0.0136(8) 0.0111(8) 0.0180(8)
N1 0.037(3) 0.050(4) 0.034(3) 0.005(3) 0.005(2) 0.021(3)
C1 0.055(5) 0.040(4) 0.032(4) 0.004(3) 0.010(3) 0.013(3)
C2 0.063(5) 0.049(5) 0.043(4) 0.010(3) 0.010(4) 0.017(4)
C3 0.058(5) 0.063(6) 0.051(5) 0.003(4) 0.013(4) 0.002(4)
C4 0.093(8) 0.056(6) 0.049(5) 0.006(4) 0.023(5) -0.002(5)
C5 0.105(8) 0.041(5) 0.061(6) 0.011(4) 0.010(5) 0.019(5)
C6 0.066(5) 0.050(5) 0.059(5) 0.013(4) 0.006(4) 0.020(4)
C7 0.057(5) 0.053(5) 0.061(5) 0.000(4) 0.025(4) 0.021(4)
C8 0.052(5) 0.052(5) 0.064(5) 0.007(4) 0.022(4) 0.029(4)
C9 0.040(4) 0.064(5) 0.038(4) 0.009(3) 0.011(3) 0.025(4)
C10 0.047(4) 0.051(4) 0.037(4) 0.007(3) 0.018(3) 0.011(3)
C11 0.051(5) 0.071(6) 0.039(4) 0.006(4) 0.016(4) 0.008(4)
C12 0.063(6) 0.067(6) 0.050(5) 0.000(4) 0.019(4) -0.010(5)
C13 0.085(7) 0.045(5) 0.056(5) 0.003(4) 0.022(5) 0.005(5)
C14 0.069(5) 0.051(5) 0.053(5) 0.013(4) 0.026(4) 0.014(4)
C15 0.052(4) 0.046(4) 0.033(4) 0.008(3) 0.012(3) 0.011(3)
C16 0.063(5) 0.064(5) 0.034(4) 0.016(4) 0.008(4) 0.016(4)
C17 0.072(6) 0.070(5) 0.033(4) 0.024(4) 0.019(4) 0.037(5)
C18 0.077(6) 0.039(4) 0.052(5) 0.015(3) 0.037(4) 0.014(4)
C19 0.047(5) 0.085(7) 0.049(5) 0.009(4) 0.024(4) 0.007(4)
C20 0.062(5) 0.074(6) 0.046(4) 0.014(4) 0.028(4) 0.036(5)
C21 0.069(5) 0.050(5) 0.049(4) 0.003(4) 0.031(4) 0.024(4)
C22 0.057(5) 0.063(5) 0.029(4) 0.007(3) 0.012(3) 0.013(4)
P1 0.0483(12) 0.0608(13) 0.0606(13) 0.0162(11) 0.0124(10) 0.0253(10)
F1 0.081(4) 0.092(4) 0.153(6) 0.011(4) 0.024(4) 0.050(4)
F2 0.135(7) 0.096(6) 0.312(15) -0.010(7) -0.119(9) 0.023(5)
F3 0.322(15) 0.406(19) 0.313(15) 0.302(16) 0.277(14) 0.283(16)
F4 0.126(6) 0.184(8) 0.180(8) 0.083(7) 0.067(6) 0.119(6)
F5 0.206(11) 0.141(8) 0.215(11) -0.092(8) -0.078(9) 0.086(8)
F6 0.257(12) 0.171(8) 0.178(9) 0.106(7) 0.142(9) 0.126(9)
P2 0.0453(11) 0.0538(13) 0.0699(14) 0.0090(11) 0.0119(10) 0.0238(10)
F7 0.085(4) 0.139(6) 0.128(6) -0.033(5) 0.002(4) 0.074(4)
F8 0.187(9) 0.63(3) 0.058(4) 0.069(9) 0.039(5) 0.276(15)
F9 0.147(7) 0.068(5) 0.268(12) 0.014(6) 0.078(8) 0.028(5)
F10 0.077(4) 0.089(4) 0.140(5) 0.048(4) 0.052(4) 0.054(3)
F11 0.133(7) 0.251(11) 0.095(5) 0.016(6) 0.016(5) 0.105(7)
F12 0.127(7) 0.090(6) 0.50(2) 0.085(9) 0.176(11) 0.038(5)

loop_
_atom_type_symbol
_atom_type_description
_atom_type_scat_dispersion_real
_atom_type_scat_dispersion_imag
_atom_type_scat_source
C C 0.0033 0.0016 'International Tables Vol C Tables 4.2.6.8 and 6.1.1.4'
H H 0.0000 0.0000 'International Tables Vol C Tables 4.2.6.8 and 6.1.1.4'
N N 0.0061 0.0033 'International Tables Vol C Tables 4.2.6.8 and 6.1.1.4'
F F 0.0171 0.0103 'International Tables Vol C Tables 4.2.6.8 and 6.1.1.4'
P P 0.1023 0.0942 'International Tables Vol C Tables 4.2.6.8 and 6.1.1.4'
S S 0.1246 0.1234 'International Tables Vol C Tables 4.2.6.8 and 6.1.1.4'
Ru Ru -1.2594 0.8363 'International Tables Vol C Tables 4.2.6.8 and 6.1.1.4'

loop_
_geom_angle_atom_site_label_1
_geom_angle_atom_site_label_2
_geom_angle_atom_site_label_3
_geom_angle
N1 Ru1 C22 94.6(3)
N1 Ru1 C20 157.3(3)
C22 Ru1 C20 66.0(3)
N1 Ru1 C21 120.8(3)
C22 Ru1 C21 36.2(3)
C20 Ru1 C21 36.6(3)
N1 Ru1 C19 155.1(3)
C22 Ru1 C19 78.4(3)
C20 Ru1 C19 36.6(3)
C21 Ru1 C19 65.9(3)
N1 Ru1 C17 93.7(3)
C22 Ru1 C17 37.6(3)
C20 Ru1 C17 78.1(3)
C21 Ru1 C17 66.1(3)
C19 Ru1 C17 66.1(3)
N1 Ru1 C18 118.3(3)
C22 Ru1 C18 66.3(3)
C20 Ru1 C18 66.1(3)
C21 Ru1 C18 77.6(3)
C19 Ru1 C18 37.1(3)
C17 Ru1 C18 36.1(3)
N1 Ru1 S2 86.21(17)
C22 Ru1 S2 111.6(2)
C20 Ru1 S2 90.2(2)
C21 Ru1 S2 87.4(2)
C19 Ru1 S2 118.6(3)
C17 Ru1 S2 149.1(2)
C18 Ru1 S2 155.3(2)
N1 Ru1 S1 79.72(16)
C22 Ru1 S1 155.9(2)
C20 Ru1 S1 122.8(2)
C21 Ru1 S1 159.3(2)
C19 Ru1 S1 96.9(2)
C17 Ru1 S1 118.8(2)
C18 Ru1 S1 95.6(2)
S2 Ru1 S1 91.56(7)
C1 S1 C7 105.4(4)
C1 S1 Ru1 109.6(2)
C7 S1 Ru1 99.8(3)
C15 S2 C16 101.0(4)
C15 S2 Ru1 102.2(2)
C16 S2 Ru1 113.9(3)
C9 N1 C8 120.0(6)
C9 N1 Ru1 128.0(5)
C8 N1 Ru1 111.9(5)
C6 C1 C2 120.4(7)
C6 C1 S1 124.0(6)
C2 C1 S1 115.6(6)
C1 C2 C3 120.3(8)
C1 C2 H2 119.8
C3 C2 H2 119.8
C2 C3 C4 119.6(9)
C2 C3 H3 120.2
C4 C3 H3 120.2
C5 C4 C3 120.3(9)
C5 C4 H4 119.9
C3 C4 H4 119.9
C4 C5 C6 120.2(9)
C4 C5 H5 119.9
C6 C5 H5 119.9
C1 C6 C5 119.1(9)
C1 C6 H6 120.5
C5 C6 H6 120.5
C8 C7 S1 110.5(5)
C8 C7 H7A 109.6
S1 C7 H7A 109.6
C8 C7 H7B 109.6
S1 C7 H7B 109.6
H7A C7 H7B 108.1
N1 C8 C7 106.8(6)
N1 C8 H8A 110.4
C7 C8 H8A 110.4
N1 C8 H8B 110.4
C7 C8 H8B 110.4
H8A C8 H8B 108.6
N1 C9 C10 126.8(7)
N1 C9 H9 116.6
C10 C9 H9 116.6
C15 C10 C11 117.6(7)
C15 C10 C9 124.1(7)
C11 C10 C9 118.1(7)
C12 C11 C10 121.3(8)
C12 C11 H11 119.4
C10 C11 H11 119.4
C13 C12 C11 120.0(8)
C13 C12 H12 120.0
C11 C12 H12 120.0
C12 C13 C14 120.7(8)
C12 C13 H13 119.6
C14 C13 H13 119.6
C15 C14 C13 119.0(9)
C15 C14 H14 120.5
C13 C14 H14 120.5
C14 C15 C10 121.3(7)
C14 C15 S2 115.7(6)
C10 C15 S2 123.0(6)
S2 C16 H16A 109.5
S2 C16 H16B 109.5
H16A C16 H16B 109.5
S2 C16 H16C 109.5
H16A C16 H16C 109.5
H16B C16 H16C 109.5
C18 C17 C22 119.2(7)
C18 C17 Ru1 72.0(4)
C22 C17 Ru1 70.2(4)
C18 C17 H17 119.9
C22 C17 H17 119.9
Ru1 C17 H17 119.9
C17 C18 C19 120.4(7)
C17 C18 Ru1 71.9(4)
C19 C18 Ru1 71.0(4)
C17 C18 H18 119.2
C19 C18 H18 119.2
Ru1 C18 H18 119.2
C20 C19 C18 119.4(8)
C20 C19 Ru1 71.3(5)
C18 C19 Ru1 71.9(4)
C20 C19 H19 119.9
C18 C19 H19 119.9
Ru1 C19 H19 119.9
C19 C20 C21 120.4(8)
C19 C20 Ru1 72.2(4)
C21 C20 Ru1 72.1(4)
C19 C20 H20 119.4
C21 C20 H20 119.4
Ru1 C20 H20 119.4
C22 C21 C20 120.6(8)
C22 C21 Ru1 71.3(4)
C20 C21 Ru1 71.3(4)
C22 C21 H21 119.1
C20 C21 H21 119.1
Ru1 C21 H21 119.1
C21 C22 C17 119.9(8)
C21 C22 Ru1 72.5(4)
C17 C22 Ru1 72.2(4)
C21 C22 H22 119.8
C17 C22 H22 119.8
Ru1 C22 H22 119.8
F3 P1 F5 92.3(9)
F3 P1 F2 92.6(9)
F5 P1 F2 174.1(9)
F3 P1 F6 179.0(9)
F5 P1 F6 86.8(8)
F2 P1 F6 88.3(7)
F3 P1 F4 92.8(5)
F5 P1 F4 89.4(6)
F2 P1 F4 93.5(5)
F6 P1 F4 87.5(5)
F3 P1 F1 88.1(5)
F5 P1 F1 88.9(5)
F2 P1 F1 88.0(5)
F6 P1 F1 91.6(5)
F4 P1 F1 178.1(5)
F12 P2 F8 96.5(9)
F12 P2 F9 171.8(8)
F8 P2 F9 91.6(8)
F12 P2 F7 88.1(5)
F8 P2 F7 88.8(4)
F9 P2 F7 93.6(5)
F12 P2 F11 86.8(8)
F8 P2 F11 176.7(8)
F9 P2 F11 85.0(6)
F7 P2 F11 91.3(4)
F12 P2 F10 90.8(4)
F8 P2 F10 90.8(4)
F9 P2 F10 87.6(4)
F7 P2 F10 178.7(4)
F11 P2 F10 89.1(4)

loop_
_geom_bond_atom_site_label_1
_geom_bond_atom_site_label_2
_geom_bond_distance
Ru1 N1 2.073(6)
Ru1 C22 2.197(7)
Ru1 C20 2.202(7)
Ru1 C21 2.212(7)
Ru1 C19 2.213(8)
Ru1 C17 2.223(7)
Ru1 C18 2.224(7)
Ru1 S2 2.3465(19)
Ru1 S1 2.3921(19)
S1 C1 1.785(7)
S1 C7 1.823(8)
S2 C15 1.799(8)
S2 C16 1.809(8)
N1 C9 1.271(9)
N1 C8 1.464(9)
C1 C6 1.370(11)
C1 C2 1.371(11)
C2 C3 1.372(11)
C2 H2 0.9300
C3 C4 1.380(13)
C3 H3 0.9300
C4 C5 1.359(14)
C4 H4 0.9300
C5 C6 1.396(13)
C5 H5 0.9300
C6 H6 0.9300
C7 C8 1.509(11)
C7 H7A 0.9700
C7 H7B 0.9700
C8 H8A 0.9700
C8 H8B 0.9700
C9 C10 1.452(10)
C9 H9 0.9300
C10 C15 1.393(10)
C10 C11 1.396(10)
C11 C12 1.378(12)
C11 H11 0.9300
C12 C13 1.361(13)
C12 H12 0.9300
C13 C14 1.390(12)
C13 H13 0.9300
C14 C15 1.386(11)
C14 H14 0.9300
C16 H16A 0.9600
C16 H16B 0.9600
C16 H16C 0.9600
C17 C18 1.376(11)
C17 C22 1.426(11)
C17 H17 0.9800
C18 C19 1.412(12)
C18 H18 0.9800
C19 C20 1.385(12)
C19 H19 0.9800
C20 C21 1.386(11)
C20 H20 0.9800
C21 C22 1.370(11)
C21 H21 0.9800
C22 H22 0.9800
P1 F3 1.492(8)
P1 F5 1.496(9)
P1 F2 1.513(9)
P1 F6 1.552(8)
P1 F4 1.561(6)
P1 F1 1.573(6)
P2 F12 1.496(8)
P2 F8 1.498(7)
P2 F9 1.556(8)
P2 F7 1.575(6)
P2 F11 1.576(8)
P2 F10 1.578(5)

loop_
_geom_torsion_atom_site_label_1
_geom_torsion_atom_site_label_2
_geom_torsion_atom_site_label_3
_geom_torsion_atom_site_label_4
_geom_torsion
N1 Ru1 S1 C1 123.7(3)
C22 Ru1 S1 C1 45.6(6)
C20 Ru1 S1 C1 -59.2(4)
C21 Ru1 S1 C1 -63.6(7)
C19 Ru1 S1 C1 -31.4(4)
C17 Ru1 S1 C1 35.1(4)
C18 Ru1 S1 C1 6.0(4)
S2 Ru1 S1 C1 -150.4(3)
N1 Ru1 S1 C7 13.3(3)
C22 Ru1 S1 C7 -64.8(6)
C20 Ru1 S1 C7 -169.6(4)
C21 Ru1 S1 C7 -174.0(7)
C19 Ru1 S1 C7 -141.7(4)
C17 Ru1 S1 C7 -75.2(4)
C18 Ru1 S1 C7 -104.4(4)
S2 Ru1 S1 C7 99.2(3)
N1 Ru1 S2 C15 -48.7(3)
C22 Ru1 S2 C15 44.7(3)
C20 Ru1 S2 C15 108.9(3)
C21 Ru1 S2 C15 72.3(3)
C19 Ru1 S2 C15 132.9(4)
C17 Ru1 S2 C15 42.2(5)
C18 Ru1 S2 C15 124.5(6)
S1 Ru1 S2 C15 -128.3(3)
N1 Ru1 S2 C16 59.3(3)
C22 Ru1 S2 C16 152.8(4)
C20 Ru1 S2 C16 -143.1(4)
C21 Ru1 S2 C16 -179.6(4)
C19 Ru1 S2 C16 -119.0(4)
C17 Ru1 S2 C16 150.2(5)
C18 Ru1 S2 C16 -127.4(6)
S1 Ru1 S2 C16 -20.3(3)
C22 Ru1 N1 C9 -70.0(6)
C20 Ru1 N1 C9 -40.0(10)
C21 Ru1 N1 C9 -43.4(7)
C19 Ru1 N1 C9 -142.1(7)
C17 Ru1 N1 C9 -107.7(6)
C18 Ru1 N1 C9 -135.5(6)
S2 Ru1 N1 C9 41.3(6)
S1 Ru1 N1 C9 133.6(6)
C22 Ru1 N1 C8 113.2(5)
C20 Ru1 N1 C8 143.2(7)
C21 Ru1 N1 C8 139.8(5)
C19 Ru1 N1 C8 41.1(8)
C17 Ru1 N1 C8 75.5(5)
C18 Ru1 N1 C8 47.7(5)
S2 Ru1 N1 C8 -135.4(5)
S1 Ru1 N1 C8 -43.2(4)
C7 S1 C1 C6 18.3(7)
Ru1 S1 C1 C6 -88.3(7)
C7 S1 C1 C2 -161.1(6)
Ru1 S1 C1 C2 92.3(6)
C6 C1 C2 C3 0.0(11)
S1 C1 C2 C3 179.5(6)
C1 C2 C3 C4 -0.8(12)
C2 C3 C4 C5 0.9(13)
C3 C4 C5 C6 -0.1(14)
C2 C1 C6 C5 0.7(12)
S1 C1 C6 C5 -178.7(6)
C4 C5 C6 C1 -0.6(13)
C1 S1 C7 C8 -99.3(6)
Ru1 S1 C7 C8 14.4(6)
C9 N1 C8 C7 -112.6(7)
Ru1 N1 C8 C7 64.4(7)
S1 C7 C8 N1 -47.5(8)
C8 N1 C9 C10 171.6(7)
Ru1 N1 C9 C10 -5.0(11)
N1 C9 C10 C15 -28.4(11)
N1 C9 C10 C11 155.8(7)
C15 C10 C11 C12 2.1(11)
C9 C10 C11 C12 178.2(7)
C10 C11 C12 C13 -0.9(12)
C11 C12 C13 C14 -0.7(13)
C12 C13 C14 C15 0.8(13)
C13 C14 C15 C10 0.5(11)
C13 C14 C15 S2 -178.2(6)
C11 C10 C15 C14 -2.0(10)
C9 C10 C15 C14 -177.7(7)
C11 C10 C15 S2 176.7(5)
C9 C10 C15 S2 0.9(10)
C16 S2 C15 C14 102.4(6)
Ru1 S2 C15 C14 -140.0(5)
C16 S2 C15 C10 -76.4(7)
Ru1 S2 C15 C10 41.3(6)
N1 Ru1 C17 C18 -135.8(5)
C22 Ru1 C17 C18 131.4(7)
C20 Ru1 C17 C18 65.6(5)
C21 Ru1 C17 C18 102.1(5)
C19 Ru1 C17 C18 29.1(5)
S2 Ru1 C17 C18 135.4(5)
S1 Ru1 C17 C18 -55.5(5)
N1 Ru1 C17 C22 92.7(5)
C20 Ru1 C17 C22 -65.9(5)
C21 Ru1 C17 C22 -29.4(5)
C19 Ru1 C17 C22 -102.3(5)
C18 Ru1 C17 C22 -131.4(7)
S2 Ru1 C17 C22 3.9(7)
S1 Ru1 C17 C22 173.1(4)
C22 C17 C18 C19 -0.1(11)
Ru1 C17 C18 C19 -54.0(6)
C22 C17 C18 Ru1 53.9(6)
N1 Ru1 C18 C17 52.1(5)
C22 Ru1 C18 C17 -30.0(5)
C20 Ru1 C18 C17 -103.0(5)
C21 Ru1 C18 C17 -66.3(5)
C19 Ru1 C18 C17 -132.5(7)
S2 Ru1 C18 C17 -120.2(6)
S1 Ru1 C18 C17 133.5(4)
N1 Ru1 C18 C19 -175.4(4)
C22 Ru1 C18 C19 102.5(5)
C20 Ru1 C18 C19 29.4(5)
C21 Ru1 C18 C19 66.2(5)
C17 Ru1 C18 C19 132.5(7)
S2 Ru1 C18 C19 12.3(8)
S1 Ru1 C18 C19 -94.0(5)
C17 C18 C19 C20 -0.7(11)
Ru1 C18 C19 C20 -55.1(6)
C17 C18 C19 Ru1 54.4(6)
N1 Ru1 C19 C20 140.7(6)
C22 Ru1 C19 C20 65.2(5)
C21 Ru1 C19 C20 29.3(5)
C17 Ru1 C19 C20 102.7(6)
C18 Ru1 C19 C20 131.0(7)
S2 Ru1 C19 C20 -43.2(6)
S1 Ru1 C19 C20 -138.8(5)
N1 Ru1 C19 C18 9.7(9)
C22 Ru1 C19 C18 -65.9(5)
C20 Ru1 C19 C18 -131.0(7)
C21 Ru1 C19 C18 -101.7(5)
C17 Ru1 C19 C18 -28.3(5)
S2 Ru1 C19 C18 -174.2(4)
S1 Ru1 C19 C18 90.2(5)
C18 C19 C20 C21 -0.3(11)
Ru1 C19 C20 C21 -55.7(7)
C18 C19 C20 Ru1 55.4(6)
N1 Ru1 C20 C19 -136.4(7)
C22 Ru1 C20 C19 -103.3(6)
C21 Ru1 C20 C19 -131.5(8)
C17 Ru1 C20 C19 -65.7(5)
C18 Ru1 C20 C19 -29.9(5)
S2 Ru1 C20 C19 143.1(5)
S1 Ru1 C20 C19 51.1(6)
N1 Ru1 C20 C21 -4.8(10)
C22 Ru1 C20 C21 28.2(5)
C19 Ru1 C20 C21 131.5(8)
C17 Ru1 C20 C21 65.8(5)
C18 Ru1 C20 C21 101.7(5)
S2 Ru1 C20 C21 -85.4(5)
S1 Ru1 C20 C21 -177.4(4)
C19 C20 C21 C22 2.2(11)
Ru1 C20 C21 C22 -53.6(7)
C19 C20 C21 Ru1 55.7(7)
N1 Ru1 C21 C22 -49.1(6)
C20 Ru1 C21 C22 133.0(8)
C19 Ru1 C21 C22 103.8(6)
C17 Ru1 C21 C22 30.5(5)
C18 Ru1 C21 C22 66.6(5)
S2 Ru1 C21 C22 -133.2(5)
S1 Ru1 C21 C22 139.3(6)
N1 Ru1 C21 C20 177.8(4)
C22 Ru1 C21 C20 -133.0(8)
C19 Ru1 C21 C20 -29.3(5)
C17 Ru1 C21 C20 -102.6(6)
C18 Ru1 C21 C20 -66.5(5)
S2 Ru1 C21 C20 93.8(5)
S1 Ru1 C21 C20 6.2(9)
C20 C21 C22 C17 -2.9(11)
Ru1 C21 C22 C17 -56.5(6)
C20 C21 C22 Ru1 53.6(7)
C18 C17 C22 C21 1.9(11)
Ru1 C17 C22 C21 56.6(6)
C18 C17 C22 Ru1 -54.8(6)
N1 Ru1 C22 C21 139.3(5)
C20 Ru1 C22 C21 -28.5(5)
C19 Ru1 C22 C21 -64.8(5)
C17 Ru1 C22 C21 -130.6(7)
C18 Ru1 C22 C21 -101.8(6)
S2 Ru1 C22 C21 51.6(5)
S1 Ru1 C22 C21 -145.6(5)
N1 Ru1 C22 C17 -90.1(5)
C20 Ru1 C22 C17 102.1(5)
C21 Ru1 C22 C17 130.6(7)
C19 Ru1 C22 C17 65.8(5)
C18 Ru1 C22 C17 28.8(5)
S2 Ru1 C22 C17 -177.8(4)
S1 Ru1 C22 C17 -15.0(8)
